data_7207309
loop_
_publ_author_name
'Schaltin, Stijn'
'Brooks, Neil R.'
'Stappers, Linda'
'Van Hecke, Kristof'
'Van Meervelt, Luc'
'Binnemans, Koen'
'Fransaer, Jan'

_publ_section_title
;
 High current density electrodeposition from silver complex ionic liquids.
;
_journal_issue 5
_journal_name_full 'Physical chemistry chemical physics : PCCP'
_journal_page_first 1706
_journal_page_last 1715
_journal_paper_doi 10.1039/c2cp22987k
_journal_volume 14
_journal_year 2012
_chemical_formula_moiety 'C4 H3 Ag F6 N2 O4 S2'
_chemical_formula_sum 'C4 H3 Ag F6 N2 O4 S2'
_chemical_formula_weight 429.07
_chemical_melting_point 363
_chemical_name_common 'acetonitrile silver bistriflimide'
_chemical_name_systematic
;
acetonitrile silver bis(trifluoromethyl)sulfonylimide
;
_space_group_IT_number 14
_symmetry_cell_setting monoclinic
_symmetry_space_group_name_Hall '-P 2ybc'
_symmetry_space_group_name_H-M 'P 1 21/c 1'
_atom_sites_solution_hydrogens geom
_atom_sites_solution_primary direct
_atom_sites_solution_secondary difmap
_audit_creation_method SHELXL-97
_cell_angle_alpha 90.00
_cell_angle_beta 99.254(2)
_cell_angle_gamma 90.00
_cell_formula_units_Z 4
_cell_length_a 7.6535(3)
_cell_length_b 18.7315(8)
_cell_length_c 8.4452(4)
_cell_measurement_reflns_used 4425
_cell_measurement_temperature 100(2)
_cell_measurement_theta_max 71.05
_cell_measurement_theta_min 4.72
_cell_volume 1194.96(9)
_computing_cell_refinement 'Bruker SAINT'
_computing_data_collection 'Bruker SAINT'
_computing_data_reduction 'Bruker SMART'
_computing_publication_material
;
A.L.Spek (2010) PLATON, A Multipurpose Crystallographic Tool,
Utrecht University, Utrecht, The Netherlands.
;
_computing_structure_refinement 'SHELXL-97 (Sheldrick, 2008)'
_computing_structure_solution 'SHELXS-97 (Sheldrick, 2008)'
_diffrn_ambient_temperature 100(2)
_diffrn_measured_fraction_theta_full 0.997
_diffrn_measured_fraction_theta_max 0.980
_diffrn_measurement_device_type 'SMART 6000'
_diffrn_measurement_method '\w scans'
_diffrn_radiation_monochromator 'crossed G\"obel mirrors'
_diffrn_radiation_source 'fine-focus sealed tube'
_diffrn_radiation_type CuK\a
_diffrn_radiation_wavelength 1.54178
_diffrn_reflns_av_R_equivalents 0.0696
_diffrn_reflns_av_sigmaI/netI 0.0523
_diffrn_reflns_limit_h_max 9
_diffrn_reflns_limit_h_min -9
_diffrn_reflns_limit_k_max 22
_diffrn_reflns_limit_k_min -22
_diffrn_reflns_limit_l_max 10
_diffrn_reflns_limit_l_min -10
_diffrn_reflns_number 10410
_diffrn_reflns_theta_full 66.50
_diffrn_reflns_theta_max 71.31
_diffrn_reflns_theta_min 5.81
_exptl_absorpt_coefficient_mu 17.758
_exptl_absorpt_correction_T_max 0.224
_exptl_absorpt_correction_T_min 0.076
_exptl_absorpt_correction_type multi-scan
_exptl_absorpt_process_details SADABS
_exptl_crystal_colour colourless
_exptl_crystal_density_diffrn 2.385
_exptl_crystal_density_method 'not measured'
_exptl_crystal_description block
_exptl_crystal_F_000 824
_exptl_crystal_size_max 0.30
_exptl_crystal_size_mid 0.18
_exptl_crystal_size_min 0.12
_refine_diff_density_max 1.255
_refine_diff_density_min -1.608
_refine_diff_density_rms 0.171
_refine_ls_extinction_coef 0.0030(2)
_refine_ls_extinction_expression Fc^*^=kFc[1+0.001xFc^2^\l^3^/sin(2\q)]^-1/4^
_refine_ls_extinction_method SHELXL
_refine_ls_goodness_of_fit_ref 1.105
_refine_ls_hydrogen_treatment constr
_refine_ls_matrix_type full
_refine_ls_number_parameters 174
_refine_ls_number_reflns 2277
_refine_ls_number_restraints 0
_refine_ls_restrained_S_all 1.105
_refine_ls_R_factor_all 0.0415
_refine_ls_R_factor_gt 0.0387
_refine_ls_shift/su_max 0.001
_refine_ls_shift/su_mean 0.000
_refine_ls_structure_factor_coef Fsqd
_refine_ls_weighting_details 'calc w=1/[\s^2^(Fo^2^)+(0.0559P)^2^+0.0000P] where P=(Fo^2^+2Fc^2^)/3'
_refine_ls_weighting_scheme calc
_refine_ls_wR_factor_gt 0.0955
_refine_ls_wR_factor_ref 0.0974
_reflns_number_gt 2073
_reflns_number_total 2277
_reflns_threshold_expression >2sigma(I)
_cod_data_source_file c2cp22987k.txt
_cod_data_source_block kb11
_cod_original_sg_symbol_H-M 'P 21/c'
_cod_database_code 7207309

loop_
_symmetry_equiv_pos_as_xyz
'x, y, z'
'-x, y+1/2, -z+1/2'
'-x, -y, -z'
'x, -y-1/2, z-1/2'

loop_
_atom_site_label
_atom_site_type_symbol
_atom_site_fract_x
_atom_site_fract_y
_atom_site_fract_z
_atom_site_U_iso_or_equiv
_atom_site_adp_type
_atom_site_occupancy
_atom_site_symmetry_multiplicity
_atom_site_calc_flag
_atom_site_refinement_flags
Ag1 Ag 0.54440(4) 0.268472(15) 0.84433(3) 0.02067(17) Uani 1 1 d .
C1 C 0.0643(5) 0.2054(2) 0.8734(5) 0.0212(8) Uani 1 1 d .
F2 F 0.0019(4) 0.18919(19) 0.7240(3) 0.0382(7) Uani 1 1 d .
F3 F 0.1166(4) 0.27327(13) 0.8801(4) 0.0357(7) Uani 1 1 d .
F4 F -0.0618(3) 0.19712(14) 0.9620(3) 0.0279(6) Uani 1 1 d .
S5 S 0.25299(11) 0.14814(5) 0.95535(10) 0.0140(2) Uani 1 1 d .
O6 O 0.1876(4) 0.07685(15) 0.9425(4) 0.0221(6) Uani 1 1 d .
O7 O 0.3131(4) 0.17829(18) 1.1096(4) 0.0257(6) Uani 1 1 d .
N8 N 0.3967(4) 0.16542(17) 0.8420(4) 0.0166(6) Uani 1 1 d .
S9 S 0.41648(13) 0.11866(5) 0.68646(11) 0.0185(2) Uani 1 1 d .
O10 O 0.5205(5) 0.16096(18) 0.5948(4) 0.0320(7) Uani 1 1 d .
O11 O 0.2586(4) 0.08520(18) 0.6102(4) 0.0266(7) Uani 1 1 d .
C12 C 0.5685(5) 0.0458(2) 0.7648(5) 0.0226(8) Uani 1 1 d .
F13 F 0.6319(5) 0.01649(19) 0.6437(4) 0.0485(9) Uani 1 1 d .
F14 F 0.4825(4) -0.00371(14) 0.8334(4) 0.0375(7) Uani 1 1 d .
F15 F 0.7007(4) 0.06963(15) 0.8698(4) 0.0380(7) Uani 1 1 d .
N16 N 0.7389(5) 0.3459(2) 0.8007(5) 0.0261(8) Uani 1 1 d .
C17 C 0.8400(5) 0.3886(2) 0.7878(5) 0.0202(8) Uani 1 1 d .
C18 C 0.9737(6) 0.4420(2) 0.7708(5) 0.0230(8) Uani 1 1 d .
H18A H 0.9753 0.4508 0.6566 0.035 Uiso 1 1 calc R
H18B H 1.0900 0.4247 0.8218 0.035 Uiso 1 1 calc R
H18C H 0.9457 0.4865 0.8224 0.035 Uiso 1 1 calc R

loop_
_atom_site_aniso_label
_atom_site_aniso_U_11
_atom_site_aniso_U_22
_atom_site_aniso_U_33
_atom_site_aniso_U_23
_atom_site_aniso_U_13
_atom_site_aniso_U_12
Ag1 0.0153(2) 0.0174(2) 0.0307(2) -0.00004(11) 0.00778(13) -0.00261(9)
C1 0.0150(18) 0.017(2) 0.033(2) 0.0017(17) 0.0103(16) 0.0024(15)
F2 0.0286(14) 0.0545(19) 0.0298(13) 0.0040(13) -0.0005(11) 0.0184(13)
F3 0.0277(15) 0.0132(12) 0.072(2) 0.0099(12) 0.0244(14) 0.0077(9)
F4 0.0175(12) 0.0251(13) 0.0450(14) 0.0028(11) 0.0170(11) 0.0018(9)
S5 0.0141(4) 0.0086(4) 0.0202(4) -0.0007(3) 0.0056(3) 0.0002(3)
O6 0.0265(15) 0.0098(13) 0.0320(14) 0.0008(11) 0.0106(12) -0.0034(11)
O7 0.0220(15) 0.0310(16) 0.0249(14) -0.0070(13) 0.0059(12) -0.0025(12)
N8 0.0154(15) 0.0092(14) 0.0268(16) -0.0037(13) 0.0083(13) -0.0016(11)
S9 0.0204(5) 0.0141(4) 0.0225(4) 0.0004(4) 0.0082(4) 0.0076(3)
O10 0.0407(19) 0.0240(16) 0.0370(17) 0.0062(14) 0.0240(15) 0.0093(14)
O11 0.0265(15) 0.0287(16) 0.0232(13) -0.0078(13) -0.0001(12) 0.0090(13)
C12 0.0182(19) 0.0166(18) 0.033(2) -0.0067(17) 0.0055(16) 0.0058(15)
F13 0.054(2) 0.0445(19) 0.0494(17) -0.0101(15) 0.0148(15) 0.0325(16)
F14 0.0350(16) 0.0140(12) 0.0630(19) 0.0089(13) 0.0058(13) 0.0046(11)
F15 0.0244(13) 0.0231(13) 0.0608(18) -0.0043(13) -0.0105(13) 0.0054(11)
N16 0.0187(17) 0.0186(18) 0.043(2) 0.0025(16) 0.0101(15) -0.0038(14)
C17 0.0176(18) 0.0185(19) 0.0256(18) 0.0032(16) 0.0071(15) 0.0046(16)
C18 0.022(2) 0.0158(19) 0.031(2) 0.0022(16) 0.0031(16) -0.0029(15)

loop_
_atom_type_symbol
_atom_type_description
_atom_type_scat_dispersion_real
_atom_type_scat_dispersion_imag
_atom_type_scat_source
C C 0.0181 0.0091 'International Tables Vol C Tables 4.2.6.8 and 6.1.1.4'
H H 0.0000 0.0000 'International Tables Vol C Tables 4.2.6.8 and 6.1.1.4'
N N 0.0311 0.0180 'International Tables Vol C Tables 4.2.6.8 and 6.1.1.4'
O O 0.0492 0.0322 'International Tables Vol C Tables 4.2.6.8 and 6.1.1.4'
F F 0.0727 0.0534 'International Tables Vol C Tables 4.2.6.8 and 6.1.1.4'
S S 0.3331 0.5567 'International Tables Vol C Tables 4.2.6.8 and 6.1.1.4'
Ag Ag 0.1306 4.2820 'International Tables Vol C Tables 4.2.6.8 and 6.1.1.4'

loop_
_geom_angle_atom_site_label_1
_geom_angle_atom_site_label_2
_geom_angle_atom_site_label_3
_geom_angle
_geom_angle_site_symmetry_1
_geom_angle_site_symmetry_3
N16 Ag1 N8 160.60(13) . .
N16 Ag1 O10 86.31(13) . 4_566
N8 Ag1 O10 110.78(11) . 4_566
N16 Ag1 O7 90.89(13) . 4_565
N8 Ag1 O7 92.44(11) . 4_565
O10 Ag1 O7 107.58(11) 4_566 4_565
F2 C1 F4 109.4(4) . .
F2 C1 F3 108.8(4) . .
F4 C1 F3 109.2(4) . .
F2 C1 S5 111.7(3) . .
F4 C1 S5 108.6(3) . .
F3 C1 S5 109.1(3) . .
O6 S5 O7 119.93(19) . .
O6 S5 N8 114.23(17) . .
O7 S5 N8 108.29(18) . .
O6 S5 C1 105.80(19) . .
O7 S5 C1 103.3(2) . .
N8 S5 C1 103.29(18) . .
S5 N8 S9 122.8(2) . .
S5 N8 Ag1 124.31(17) . .
S9 N8 Ag1 111.35(17) . .
O11 S9 O10 120.3(2) . .
O11 S9 N8 115.24(18) . .
O10 S9 N8 105.89(19) . .
O11 S9 C12 106.1(2) . .
O10 S9 C12 103.2(2) . .
N8 S9 C12 104.31(19) . .
S9 O10 Ag1 149.5(2) . 4_565
F15 C12 F13 109.0(4) . .
F15 C12 F14 109.0(4) . .
F13 C12 F14 108.5(4) . .
F15 C12 S9 111.4(3) . .
F13 C12 S9 108.6(3) . .
F14 C12 S9 110.2(3) . .
C17 N16 Ag1 175.2(4) . .
N16 C17 C18 178.4(4) . .

loop_
_geom_bond_atom_site_label_1
_geom_bond_atom_site_label_2
_geom_bond_distance
_geom_bond_site_symmetry_2
Ag1 N16 2.153(4) .
Ag1 N8 2.236(3) .
Ag1 O10 2.526(3) 4_566
Ag1 O7 2.632(3) 4_565
C1 F2 1.311(5) .
C1 F4 1.322(5) .
C1 F3 1.332(5) .
C1 S5 1.842(4) .
S5 O6 1.424(3) .
S5 O7 1.426(3) .
S5 N8 1.603(3) .
N8 S9 1.606(3) .
S9 O11 1.420(3) .
S9 O10 1.435(3) .
S9 C12 1.845(4) .
O10 Ag1 2.526(3) 4_565
C12 F15 1.311(5) .
C12 F13 1.320(5) .
C12 F14 1.324(6) .
N16 C17 1.130(6) .
C17 C18 1.454(6) .
